data_2204567
loop_
_publ_author_name
'Huo, Li-Hua'
'Lu, Zhen-Zhong'
'Gao, Shan'
'Zhao, Hui'
'Ng, Seik Weng'

_publ_section_title
;
 Bis[\m-3-(hydroxyimino)butan-2-one
 benzoylhydrazonato]bis[pyridinecopper(II)] methanol solvate
;
_journal_issue 11
_journal_name_full 'Acta Crystallographica Section E'
_journal_page_first m1611
_journal_page_last m1613
_journal_paper_doi 10.1107/S1600536804024523
_journal_volume 60
_journal_year 2004
_chemical_formula_moiety 'C32 H32 Cu2 N8 O4, C1 H4 O'
_chemical_formula_sum 'C33 H36 Cu2 N8 O5'
_chemical_formula_weight 751.78
_chemical_name_systematic
;
Bis[\m-3-(hydroxyimino)butan-2-one benzoylhydrazonato]bis[pyridinecopper(II)]
methanol solvate
;
_space_group_IT_number 15
_symmetry_cell_setting monoclinic
_symmetry_space_group_name_Hall '-C 2yc'
_symmetry_space_group_name_H-M 'C 1 2/c 1'
_atom_sites_solution_hydrogens geom
_atom_sites_solution_primary direct
_atom_sites_solution_secondary difmap
_audit_creation_method SHELXL-97
_cell_angle_alpha 90.00
_cell_angle_beta 96.695(11)
_cell_angle_gamma 90.00
_cell_formula_units_Z 4
_cell_length_a 17.617(4)
_cell_length_b 8.363(3)
_cell_length_c 23.099(4)
_cell_measurement_reflns_used 7270
_cell_measurement_temperature 293(2)
_cell_measurement_theta_max 27.47
_cell_measurement_theta_min 3.16
_cell_volume 3380.0(16)
_computing_cell_refinement RAPID-AUTO
_computing_data_collection 'RAPID-AUTO (Rigaku, 1998)'
_computing_data_reduction 'CrystalStructure (Rigaku/MSC, 2002)'
_computing_molecular_graphics 'ORTEPII (Johnson, 1976)'
_computing_publication_material SHELXL97
_computing_structure_refinement 'SHELXL97 (Sheldrick, 1997)'
_computing_structure_solution 'SHELXS97 (Sheldrick, 1997)'
_diffrn_ambient_temperature 293(2)
_diffrn_detector_area_resol_mean 10
_diffrn_measured_fraction_theta_full 0.998
_diffrn_measured_fraction_theta_max 0.998
_diffrn_measurement_device_type 'Rigaku R-AXIS RAPID'
_diffrn_measurement_method \w
_diffrn_radiation_monochromator graphite
_diffrn_radiation_source 'fine-focus sealed tube'
_diffrn_radiation_type MoK\a
_diffrn_radiation_wavelength 0.71073
_diffrn_reflns_av_R_equivalents 0.0684
_diffrn_reflns_av_sigmaI/netI 0.0501
_diffrn_reflns_limit_h_max 22
_diffrn_reflns_limit_h_min -20
_diffrn_reflns_limit_k_max 10
_diffrn_reflns_limit_k_min -10
_diffrn_reflns_limit_l_max 29
_diffrn_reflns_limit_l_min -29
_diffrn_reflns_number 16098
_diffrn_reflns_theta_full 27.48
_diffrn_reflns_theta_max 27.48
_diffrn_reflns_theta_min 3.09
_diffrn_standards_number 0
_exptl_absorpt_coefficient_mu 1.311
_exptl_absorpt_correction_T_max 0.859
_exptl_absorpt_correction_T_min 0.710
_exptl_absorpt_correction_type multi-scan
_exptl_absorpt_process_details '(ABSCOR; Higashi, 1995)'
_exptl_crystal_colour 'dark blue'
_exptl_crystal_density_diffrn 1.477
_exptl_crystal_density_method 'not measured'
_exptl_crystal_description prism
_exptl_crystal_F_000 1552
_exptl_crystal_size_max 0.28
_exptl_crystal_size_mid 0.22
_exptl_crystal_size_min 0.12
_refine_diff_density_max 0.402
_refine_diff_density_min -0.248
_refine_ls_extinction_method none
_refine_ls_goodness_of_fit_ref 1.005
_refine_ls_hydrogen_treatment constr
_refine_ls_matrix_type full
_refine_ls_number_parameters 230
_refine_ls_number_reflns 3865
_refine_ls_number_restraints 1
_refine_ls_restrained_S_all 1.008
_refine_ls_R_factor_all 0.0906
_refine_ls_R_factor_gt 0.0511
_refine_ls_shift/su_max 0.000
_refine_ls_shift/su_mean 0.000
_refine_ls_structure_factor_coef Fsqd
_refine_ls_weighting_details 'calc w = 1/[\s^2^(Fo^2^)+(0.0629P)^2^+1.2139P] where P = (Fo^2^+2Fc^2^)/3'
_refine_ls_weighting_scheme calc
_refine_ls_wR_factor_gt 0.1080
_refine_ls_wR_factor_ref 0.1218
_reflns_number_gt 2569
_reflns_number_total 3865
_reflns_threshold_expression I>2\s(I)
_cod_data_source_file sj6009.cif
_cod_data_source_block I
_cod_original_sg_symbol_H-M 'C 2/c'
_cod_database_code 2204567
_cod_database_fobs_code 2204567

loop_
_symmetry_equiv_pos_as_xyz
'x, y, z'
'-x, y, -z+1/2'
'x+1/2, y+1/2, z'
'-x+1/2, y+1/2, -z+1/2'
'-x, -y, -z'
'x, -y, z-1/2'
'-x+1/2, -y+1/2, -z'
'x+1/2, -y+1/2, z-1/2'

loop_
_atom_site_label
_atom_site_fract_x
_atom_site_fract_y
_atom_site_fract_z
_atom_site_U_iso_or_equiv
_atom_site_adp_type
_atom_site_calc_flag
_atom_site_refinement_flags
_atom_site_occupancy
_atom_site_disorder_assembly
_atom_site_disorder_group
_atom_site_type_symbol
Cu1 0.92540(2) 0.03169(5) 0.547199(17) 0.04586(15) Uani d . 1 . . Cu
O1 0.97494(13) -0.1215(3) 0.43731(10) 0.0536(6) Uani d . 1 . . O
O2 0.88797(13) 0.1480(3) 0.61548(10) 0.0541(6) Uani d . 1 . . O
O3 1.0134(5) 0.1661(10) 0.7117(3) 0.099(2) Uani d PD 0.50 A -1 O
N1 0.91798(15) -0.0623(3) 0.46478(12) 0.0459(6) Uani d . 1 . . N
N2 0.81645(15) 0.0191(3) 0.52814(12) 0.0466(6) Uani d . 1 . . N
N3 0.76989(16) 0.0861(3) 0.56525(12) 0.0492(7) Uani d . 1 . . N
N4 0.95372(17) -0.2046(3) 0.59067(13) 0.0549(7) Uani d . 1 . . N
C1 0.8294(2) -0.1947(5) 0.38962(15) 0.0595(9) Uani d . 1 . . C
C2 0.84838(19) -0.0989(4) 0.44363(14) 0.0447(7) Uani d . 1 . . C
C3 0.78946(19) -0.0388(4) 0.47834(15) 0.0466(7) Uani d . 1 . . C
C4 0.7065(2) -0.0457(5) 0.45723(18) 0.0633(10) Uani d . 1 . . C
C5 0.81457(19) 0.1495(4) 0.60965(15) 0.0473(8) Uani d . 1 . . C
C6 0.7745(2) 0.2320(4) 0.65464(15) 0.0484(8) Uani d . 1 . . C
C7 0.6960(2) 0.2433(5) 0.64894(19) 0.0682(11) Uani d . 1 . . C
C8 0.6590(3) 0.3214(6) 0.6899(2) 0.0841(14) Uani d . 1 . . C
C9 0.7010(3) 0.3900(5) 0.7375(2) 0.0768(13) Uani d . 1 . . C
C10 0.7788(3) 0.3818(5) 0.74363(18) 0.0707(11) Uani d . 1 . . C
C11 0.8159(2) 0.3030(4) 0.70246(16) 0.0597(9) Uani d . 1 . . C
C12 0.9927(2) -0.3192(5) 0.5671(2) 0.0696(11) Uani d . 1 . . C
C13 1.0094(3) -0.4633(5) 0.5933(3) 0.0909(15) Uani d . 1 . . C
C14 0.9858(4) -0.4922(6) 0.6458(3) 0.1033(19) Uani d . 1 . . C
C15 0.9462(3) -0.3770(6) 0.6712(2) 0.0919(15) Uani d . 1 . . C
C16 0.9309(2) -0.2351(5) 0.64225(17) 0.0673(11) Uani d . 1 . . C
C17 0.9940(17) 0.0717(11) 0.7604(6) 0.074(4) Uani d PD 0.50 A -1 C
H1A 0.8729 -0.1982 0.3682 0.089 Uiso calc R 1 . . H
H1B 0.7871 -0.1462 0.3660 0.089 Uiso calc R 1 . . H
H1C 0.8159 -0.3014 0.3998 0.089 Uiso calc R 1 . . H
H4A 0.6782 0.0101 0.4841 0.095 Uiso calc R 1 . . H
H4B 0.6902 -0.1553 0.4545 0.095 Uiso calc R 1 . . H
H4C 0.6974 0.0036 0.4195 0.095 Uiso calc R 1 . . H
H7 0.6675 0.1973 0.6168 0.082 Uiso calc R 1 . . H
H8 0.6059 0.3278 0.6856 0.101 Uiso calc R 1 . . H
H9 0.6763 0.4420 0.7656 0.092 Uiso calc R 1 . . H
H10 0.8070 0.4293 0.7756 0.085 Uiso calc R 1 . . H
H11 0.8690 0.2977 0.7069 0.072 Uiso calc R 1 . . H
H12 1.0094 -0.3002 0.5310 0.083 Uiso calc R 1 . . H
H13 1.0367 -0.5402 0.5753 0.109 Uiso calc R 1 . . H
H14 0.9963 -0.5898 0.6643 0.124 Uiso calc R 1 . . H
H15 0.9299 -0.3941 0.7076 0.110 Uiso calc R 1 . . H
H16 0.9033 -0.1572 0.6595 0.081 Uiso calc R 1 . . H
H17A 1.0340 0.0808 0.7923 0.111 Uiso calc PR 0.50 A -1 H
H17B 0.9883 -0.0383 0.7489 0.111 Uiso calc PR 0.50 A -1 H
H17C 0.9469 0.1099 0.7725 0.111 Uiso calc PR 0.50 A -1 H
H18 0.9791 0.1588 0.6846 0.149 Uiso calc PR 0.50 A -1 H

loop_
_atom_site_aniso_label
_atom_site_aniso_U_11
_atom_site_aniso_U_22
_atom_site_aniso_U_33
_atom_site_aniso_U_12
_atom_site_aniso_U_13
_atom_site_aniso_U_23
Cu1 0.0390(2) 0.0538(2) 0.0440(2) -0.00290(19) 0.00185(16) -0.00842(19)
O1 0.0426(13) 0.0663(15) 0.0522(14) -0.0098(11) 0.0071(11) -0.0166(12)
O2 0.0412(13) 0.0644(14) 0.0559(14) 0.0022(11) 0.0028(11) -0.0128(11)
O3 0.090(5) 0.108(5) 0.091(5) -0.028(5) -0.023(4) 0.039(4)
N1 0.0424(15) 0.0471(15) 0.0477(15) -0.0055(12) 0.0033(12) -0.0049(12)
N2 0.0393(14) 0.0546(15) 0.0452(15) -0.0042(12) 0.0025(12) -0.0029(13)
N3 0.0408(15) 0.0574(15) 0.0497(17) -0.0004(12) 0.0067(13) -0.0018(13)
N4 0.0525(18) 0.0552(17) 0.0549(18) -0.0064(14) -0.0034(14) -0.0021(14)
C1 0.057(2) 0.071(2) 0.049(2) -0.0130(18) -0.0030(17) -0.0119(18)
C2 0.0439(18) 0.0486(17) 0.0400(17) -0.0068(14) -0.0023(14) -0.0003(14)
C3 0.0428(17) 0.0465(17) 0.0493(19) -0.0049(15) 0.0006(14) 0.0049(15)
C4 0.044(2) 0.082(3) 0.062(2) -0.0034(19) -0.0017(17) -0.001(2)
C5 0.0485(19) 0.0442(17) 0.0499(19) -0.0010(15) 0.0089(16) 0.0027(14)
C6 0.051(2) 0.0460(17) 0.050(2) -0.0007(15) 0.0147(16) 0.0043(15)
C7 0.057(2) 0.072(2) 0.078(3) -0.0052(19) 0.017(2) -0.016(2)
C8 0.058(3) 0.098(3) 0.102(4) -0.004(2) 0.032(3) -0.028(3)
C9 0.086(3) 0.076(3) 0.076(3) 0.001(2) 0.039(3) -0.011(2)
C10 0.090(3) 0.069(3) 0.055(2) -0.002(2) 0.018(2) -0.013(2)
C11 0.063(2) 0.061(2) 0.056(2) 0.0011(19) 0.0104(19) -0.0048(18)
C12 0.062(3) 0.068(3) 0.076(3) 0.009(2) 0.001(2) 0.004(2)
C13 0.087(4) 0.062(3) 0.121(5) 0.009(2) -0.002(3) 0.004(3)
C14 0.109(4) 0.069(3) 0.124(5) -0.001(3) -0.017(4) 0.034(3)
C15 0.110(4) 0.091(4) 0.073(3) -0.024(3) 0.004(3) 0.024(3)
C16 0.078(3) 0.066(2) 0.057(2) -0.015(2) 0.005(2) -0.001(2)
C17 0.091(11) 0.079(5) 0.051(12) -0.017(8) 0.001(10) 0.007(5)

loop_
_atom_type_symbol
_atom_type_description
_atom_type_scat_dispersion_real
_atom_type_scat_dispersion_imag
_atom_type_scat_source
C C 0.0033 0.0016 'International Tables Vol C Tables 4.2.6.8 and 6.1.1.4'
H H 0.0000 0.0000 'International Tables Vol C Tables 4.2.6.8 and 6.1.1.4'
N N 0.0061 0.0033 'International Tables Vol C Tables 4.2.6.8 and 6.1.1.4'
O O 0.0106 0.0060 'International Tables Vol C Tables 4.2.6.8 and 6.1.1.4'
Cu Cu 0.3201 1.2651 'International Tables Vol C Tables 4.2.6.8 and 6.1.1.4'

loop_
_geom_angle_atom_site_label_1
_geom_angle_atom_site_label_2
_geom_angle_atom_site_label_3
_geom_angle_site_symmetry_1
_geom_angle_site_symmetry_3
_geom_angle
_geom_angle_publ_flag
O1 Cu1 N2 5_756 . 159.90(10) yes
O1 Cu1 O2 5_756 . 92.35(9) yes
O1 Cu1 N1 5_756 . 106.50(10) yes
O1 Cu1 N4 5_756 . 96.40(10) yes
O2 Cu1 N1 . . 156.20(10) yes
O2 Cu1 N4 . . 98.60(10) yes
N2 Cu1 O2 . . 78.30(10) yes
N2 Cu1 N1 . . 79.20(10) yes
N2 Cu1 N4 . . 102.60(10) yes
N1 Cu1 N4 . . 93.70(10) yes
O1 N1 Cu1 . . 127.6(2) yes
N1 O1 Cu1 . 5_756 119.3(2) yes
O2 C5 N3 . . 125.2(3) no
O2 C5 C6 . . 118.9(3) no
N1 C2 C3 . . 114.1(3) no
N1 C2 C1 . . 123.5(3) no
N2 C3 C2 . . 113.9(3) no
N2 C3 C4 . . 123.6(3) no
N3 N2 Cu1 . . 119.2(2) no
N3 C5 C6 . . 115.9(3) no
N4 C12 C13 . . 123.3(5) no
N4 C12 H12 . . 118.4 no
N4 C16 C15 . . 122.8(4) no
N4 C16 H16 . . 118.6 no
C2 N1 O1 . . 117.3(3) no
C2 N1 Cu1 . . 113.2(2) no
C2 C1 H1A . . 109.5 no
C2 C1 H1B . . 109.5 no
C2 C1 H1C . . 109.5 no
C2 C3 C4 . . 122.5(3) no
C3 C4 H4A . . 109.5 no
C3 C4 H4B . . 109.5 no
C3 N2 N3 . . 121.8(3) no
C3 N2 Cu1 . . 118.7(2) no
C3 C2 C1 . . 122.5(3) no
C3 C4 H4C . . 109.5 no
C5 O2 Cu1 . . 109.7(2) no
C5 N3 N2 . . 107.6(3) no
C6 C7 H7 . . 119.4 no
C6 C11 H11 . . 119.8 no
C7 C8 C9 . . 119.5(4) no
C7 C8 H8 . . 120.2 no
C7 C6 C11 . . 118.5(3) no
C7 C6 C5 . . 121.1(3) no
C8 C7 C6 . . 121.2(4) no
C8 C7 H7 . . 119.4 no
C8 C9 H9 . . 119.9 no
C9 C10 C11 . . 120.2(4) no
C9 C10 H10 . . 119.9 no
C9 C8 H8 . . 120.2 no
C10 C9 C8 . . 120.2(4) no
C10 C9 H9 . . 119.9 no
C10 C11 C6 . . 120.4(4) no
C10 C11 H11 . . 119.8 no
C11 C6 C5 . . 120.4(3) no
C11 C10 H10 . . 119.9 no
C12 N4 Cu1 . . 123.3(3) no
C12 C13 H13 . . 120.5 no
C13 C14 C15 . . 119.2(5) no
C13 C14 H14 . . 120.4 no
C13 C12 H12 . . 118.4 no
C14 C13 C12 . . 119.0(5) no
C14 C13 H13 . . 120.5 no
C14 C15 C16 . . 118.8(5) no
C14 C15 H15 . . 120.6 no
C15 C14 H14 . . 120.4 no
C15 C16 H16 . . 118.6 no
C16 N4 C12 . . 117.0(3) no
C16 N4 Cu1 . . 119.8(3) no
C16 C15 H15 . . 120.6 no
H1A C1 H1B . . 109.5 no
H1A C1 H1C . . 109.5 no
H1B C1 H1C . . 109.5 no
H4A C4 H4B . . 109.5 no
H4A C4 H4C . . 109.5 no
H4B C4 H4C . . 109.5 no

loop_
_geom_bond_atom_site_label_1
_geom_bond_atom_site_label_2
_geom_bond_site_symmetry_2
_geom_bond_distance
_geom_bond_publ_flag
Cu1 O1 5_756 1.905(2) yes
Cu1 O2 . 2.028(2) yes
Cu1 N1 . 2.050(3) yes
Cu1 N2 . 1.922(3) yes
Cu1 N4 . 2.246(3) yes
O2 C5 . 1.285(4) yes
N3 C5 . 1.328(4) yes
N2 N3 . 1.373(4) yes
N2 C3 . 1.287(4) yes
C2 C3 . 1.472(5) yes
C2 N1 . 1.303(4) yes
O1 N1 . 1.343(3) yes
O1 Cu1 5_756 1.905(2) no
O3 C17 . 1.448(8) no
O3 H18 . 0.8200 no
N4 C16 . 1.326(5) no
N4 C12 . 1.332(5) no
C1 C2 . 1.487(4) no
C1 H1A . 0.9600 no
C1 H1B . 0.9600 no
C1 H1C . 0.9600 no
C3 C4 . 1.488(5) no
C4 H4A . 0.9600 no
C4 H4B . 0.9600 no
C4 H4C . 0.9600 no
C5 C6 . 1.492(4) no
C6 C7 . 1.377(5) no
C6 C11 . 1.385(5) no
C7 C8 . 1.376(5) no
C7 H7 . 0.9300 no
C8 C9 . 1.377(6) no
C8 H8 . 0.9300 no
C9 C10 . 1.363(6) no
C9 H9 . 0.9300 no
C10 C11 . 1.382(5) no
C10 H10 . 0.9300 no
C11 H11 . 0.9300 no
C12 C13 . 1.365(6) no
C12 H12 . 0.9300 no
C13 C14 . 1.347(8) no
C13 H13 . 0.9300 no
C14 C15 . 1.363(8) no
C14 H14 . 0.9300 no
C15 C16 . 1.374(6) no
C15 H15 . 0.9300 no
C16 H16 . 0.9300 no
C17 H17A . 0.9600 no
C17 H17B . 0.9600 no
C17 H17C . 0.9600 no

loop_
_geom_hbond_atom_site_label_D
_geom_hbond_atom_site_label_H
_geom_hbond_atom_site_label_A
_geom_hbond_distance_DH
_geom_hbond_distance_HA
_geom_hbond_distance_DA
_geom_hbond_angle_DHA
_geom_hbond_publ_flag
O3 H18 O2 0.82 2.13 2.950(8) 178 yes

loop_
_geom_torsion_atom_site_label_1
_geom_torsion_atom_site_label_2
_geom_torsion_atom_site_label_3
_geom_torsion_atom_site_label_4
_geom_torsion_site_symmetry_1
_geom_torsion
_geom_torsion_publ_flag
Cu1 O1 N1 C2 5_756 164.2(2) no
Cu1 O1 N1 Cu1 5_756 -32.7(3) no
Cu1 N2 N3 C5 . -0.1(3) no
Cu1 N1 C2 C3 . 10.6(3) no
Cu1 N1 C2 C1 . -168.7(3) no
Cu1 N2 C3 C2 . 4.0(4) no
Cu1 O2 C5 N3 . -0.8(4) no
Cu1 O2 C5 C6 . -178.9(2) no
Cu1 N4 C12 C13 . -179.5(4) no
Cu1 N4 C16 C15 . 180.0(3) no
O1 N1 C2 C1 . -3.3(5) no
Cu1 N2 C3 C4 . -176.2(3) no
O1 Cu1 O2 C5 5_756 162.5(2) no
O1 Cu1 N1 C2 5_756 -166.9(2) no
O1 Cu1 N1 O1 5_756 29.4(3) no
O1 Cu1 N2 C3 5_756 109.7(3) no
O1 Cu1 N2 N3 5_756 -64.0(4) no
O1 Cu1 N4 C16 5_756 104.9(3) no
O1 Cu1 N4 C12 5_756 -75.5(3) no
O1 N1 C2 C3 . 176.0(3) no
O2 Cu1 N4 C12 . -168.8(3) no
O2 Cu1 N2 N3 . -0.2(2) no
O2 Cu1 N4 C16 . 11.5(3) no
O2 Cu1 N2 C3 . 173.4(3) no
O2 C5 C6 C7 . 176.9(3) no
O2 Cu1 N1 C2 . -26.0(4) no
O2 Cu1 N1 O1 . 170.3(2) no
O2 C5 C6 C11 . -1.3(5) no
N1 C2 C3 N2 . -9.8(4) no
N1 Cu1 O2 C5 . 19.7(4) no
N1 Cu1 N2 N3 . -172.4(2) no
N1 Cu1 N2 C3 . 1.2(2) no
N1 Cu1 N4 C16 . -148.1(3) no
N1 Cu1 N4 C12 . 31.6(3) no
N1 C2 C3 C4 . 170.4(3) no
N2 N3 C5 O2 . 0.6(5) no
N2 N3 C5 C6 . 178.8(3) no
N2 Cu1 O2 C5 . 0.5(2) no
N2 Cu1 N4 C16 . -68.3(3) no
N2 Cu1 N1 C2 . -6.8(2) no
N2 Cu1 N1 O1 . -170.5(3) no
N2 Cu1 N4 C12 . 111.3(3) no
N3 N2 C3 C2 . 177.4(3) no
N3 N2 C3 C4 . -2.7(5) no
N3 C5 C6 C7 . -1.3(5) no
N3 C5 C6 C11 . -179.5(3) no
N4 Cu1 N1 O1 . -68.3(3) no
N4 Cu1 O2 C5 . -100.7(2) no
N4 Cu1 N1 C2 . 95.3(2) no
N4 Cu1 N2 C3 . -90.2(3) no
N4 Cu1 N2 N3 . 96.1(2) no
N4 C12 C13 C14 . -0.2(8) no
C1 C2 C3 N2 . 169.5(3) no
C1 C2 C3 C4 . -10.3(5) no
C3 N2 N3 C5 . -173.6(3) no
C5 C6 C7 C8 . -179.0(4) no
C5 C6 C11 C10 . 178.9(3) no
C6 C7 C8 C9 . 0.2(7) no
C7 C8 C9 C10 . 0.6(7) no
C7 C6 C11 C10 . 0.7(5) no
C8 C9 C10 C11 . -0.7(7) no
C9 C10 C11 C6 . 0.1(6) no
C11 C6 C7 C8 . -0.8(6) no
C12 C13 C14 C15 . -0.3(9) no
C13 C14 C15 C16 . 0.7(9) no
C12 N4 C16 C15 . 0.3(6) no
C14 C15 C16 N4 . -0.8(8) no
C16 N4 C12 C13 . 0.2(6) no
